data_7207590
loop_
_publ_author_name
'Gil-Hern\'andez, Beatriz'
'Maclaren, Jana K.'
'H\"oppe, Henning A.'
'Pas\'an, Jorge'
'Sanchiz, Joaqu\'in'
'Janiak, Christoph'

_publ_section_title
;
 Homochiral lanthanoid(iii) mesoxalate metal--organic frameworks:
 synthesis, crystal growth, chirality, magnetic and luminescent properties
;
_journal_issue 8
_journal_name_full CrystEngComm
_journal_page_first 2635
_journal_paper_doi 10.1039/c2ce06496k
_journal_volume 14
_journal_year 2012
_chemical_formula_moiety 'C9 H18 Gd2 O24'
_chemical_formula_sum 'C9 H18 Gd2 O24'
_chemical_formula_weight 824.73
_chemical_name_systematic
;
catena-\L-[triaqua-1.5(\m-dihydroxymalonato-
\kO,O'':O''',O'''')gadolinium(III)]
;
_space_group_IT_number 155
_symmetry_cell_setting trigonal
_symmetry_space_group_name_Hall 'R 3 2"'
_symmetry_space_group_name_H-M 'R 3 2 :H'
_atom_sites_solution_hydrogens geom
_atom_sites_solution_primary direct
_atom_sites_solution_secondary difmap
_audit_creation_method SHELXL-97
_cell_angle_alpha 90.00
_cell_angle_beta 90.00
_cell_angle_gamma 120.00
_cell_formula_units_Z 3
_cell_length_a 9.6396(8)
_cell_length_b 9.6396(8)
_cell_length_c 20.7433(16)
_cell_measurement_reflns_used 9845
_cell_measurement_temperature 294(2)
_cell_measurement_theta_max 40.3
_cell_measurement_theta_min 3.1
_cell_volume 1669.3(2)
_computing_cell_refinement
;
CrystalClear-SM Expert 2.0 r1 (Rigaku, 2009)
;
_computing_data_collection
;
CrystalClear-SM Expert 2.0 r1 (Rigaku, 2009)
;
_computing_data_reduction
;
CrystalClear-SM Expert 2.0 r1 (Rigaku, 2009)
;
_computing_molecular_graphics 'DIAMOND (Crystal Impact, 2009)'
_computing_publication_material 'publCIF (Westrip, 2009)'
_computing_structure_refinement 'SHELXL-97 (Sheldrick, 2008)'
_computing_structure_solution 'SHELXS-97 (Sheldrick, 2008)'
_diffrn_ambient_temperature 294(2)
_diffrn_measured_fraction_theta_full 0.996
_diffrn_measured_fraction_theta_max 0.996
_diffrn_measurement_device_type
;
Rigaku RAXIS conversion
;
_diffrn_measurement_method '\w scans'
_diffrn_radiation_monochromator graphite
_diffrn_radiation_source 'fine-focus sealed tube'
_diffrn_radiation_type MoK\a
_diffrn_radiation_wavelength 0.71073
_diffrn_reflns_av_R_equivalents 0.0346
_diffrn_reflns_av_sigmaI/netI 0.0310
_diffrn_reflns_limit_h_max 14
_diffrn_reflns_limit_h_min -14
_diffrn_reflns_limit_k_max 12
_diffrn_reflns_limit_k_min -13
_diffrn_reflns_limit_l_max 29
_diffrn_reflns_limit_l_min -31
_diffrn_reflns_number 10169
_diffrn_reflns_theta_full 33.14
_diffrn_reflns_theta_max 33.14
_diffrn_reflns_theta_min 4.23
_exptl_absorpt_coefficient_mu 6.020
_exptl_absorpt_correction_T_max 0.6445
_exptl_absorpt_correction_T_min 0.3942
_exptl_absorpt_correction_type multi-scan
_exptl_absorpt_process_details ' Empirical Absorption Correction 2001 Higashi'
_exptl_crystal_colour colourless
_exptl_crystal_density_diffrn 2.461
_exptl_crystal_density_method 'not measured'
_exptl_crystal_description bloc
_exptl_crystal_F_000 1176
_exptl_crystal_size_max 0.19
_exptl_crystal_size_mid 0.10
_exptl_crystal_size_min 0.08
_refine_diff_density_max 0.834
_refine_diff_density_min -0.959
_refine_diff_density_rms 0.125
_refine_ls_abs_structure_details 'Flack H D (1983), Acta Cryst. A39, 876-881'
_refine_ls_abs_structure_Flack -0.027(16)
_refine_ls_extinction_method none
_refine_ls_goodness_of_fit_ref 1.190
_refine_ls_hydrogen_treatment mixed
_refine_ls_matrix_type full
_refine_ls_number_parameters 63
_refine_ls_number_reflns 1425
_refine_ls_number_restraints 5
_refine_ls_restrained_S_all 1.192
_refine_ls_R_factor_all 0.0187
_refine_ls_R_factor_gt 0.0179
_refine_ls_shift/su_max 0.001
_refine_ls_shift/su_mean 0.000
_refine_ls_structure_factor_coef Fsqd
_refine_ls_weighting_details 'calc w=1/[\s^2^(Fo^2^)+(0.0073P)^2^+2.2130P] where P=(Fo^2^+2Fc^2^)/3'
_refine_ls_weighting_scheme calc
_refine_ls_wR_factor_gt 0.0391
_refine_ls_wR_factor_ref 0.0394
_reflns_number_gt 1389
_reflns_number_total 1425
_reflns_threshold_expression >2sigma(I)
_cod_data_source_file c2ce06496k.txt
_cod_data_source_block gdketo
_cod_depositor_comments
;
The following automatic conversions were performed:

'_exptl_absorpt_correction_type' value 'Multi-scan' changed to
'multi-scan' according to
/home/saulius/struct/CIF-dictionaries/cif_core.dic dictionary named
'cif_core.dic' version 2.4.1 from 2010-06-29.

Automatic conversion script
Id: cif_fix_values 1715 2011-07-08 13:25:40Z adriana 
;
_cod_original_sg_symbol_Hall ' R 3 2" '
_cod_original_sg_symbol_H-M ' R 3 2'
_cod_database_code 7207590

loop_
_symmetry_equiv_pos_as_xyz
'x, y, z'
'-y, x-y, z'
'-x+y, -x, z'
'y, x, -z'
'x-y, -y, -z'
'-x, -x+y, -z'
'x+2/3, y+1/3, z+1/3'
'-y+2/3, x-y+1/3, z+1/3'
'-x+y+2/3, -x+1/3, z+1/3'
'y+2/3, x+1/3, -z+1/3'
'x-y+2/3, -y+1/3, -z+1/3'
'-x+2/3, -x+y+1/3, -z+1/3'
'x+1/3, y+2/3, z+2/3'
'-y+1/3, x-y+2/3, z+2/3'
'-x+y+1/3, -x+2/3, z+2/3'
'y+1/3, x+2/3, -z+2/3'
'x-y+1/3, -y+2/3, -z+2/3'
'-x+1/3, -x+y+2/3, -z+2/3'

loop_
_atom_site_label
_atom_site_type_symbol
_atom_site_fract_x
_atom_site_fract_y
_atom_site_fract_z
_atom_site_U_iso_or_equiv
_atom_site_adp_type
_atom_site_occupancy
_atom_site_symmetry_multiplicity
_atom_site_calc_flag
_atom_site_refinement_flags
Gd Gd 1.0000 1.0000 0.766162(7) 0.00883(5) Uani 1 3 d SD
C1 C 0.7977(3) 0.6667 0.6667 0.0102(6) Uani 1 2 d S
C2 C 0.6902(3) 0.6461(3) 0.72650(12) 0.0140(5) Uani 1 1 d .
O1 O 0.9449(2) 0.8022(2) 0.67977(9) 0.0140(4) Uani 1 1 d D
H1 H 1.011(3) 0.809(4) 0.6505(13) 0.021 Uiso 1 1 d D
O2 O 0.7335(3) 0.7682(3) 0.76080(10) 0.0204(4) Uani 1 1 d .
O3 O 0.5680(3) 0.5140(3) 0.73449(11) 0.0307(6) Uani 1 1 d .
OW O 0.9859(3) 0.8185(3) 0.84797(12) 0.0316(6) Uani 1 1 d D
HW1 H 0.901(3) 0.736(3) 0.8621(16) 0.047 Uiso 1 1 d D
HW2 H 1.070(3) 0.825(4) 0.8684(16) 0.047 Uiso 1 1 d D

loop_
_atom_site_aniso_label
_atom_site_aniso_U_11
_atom_site_aniso_U_22
_atom_site_aniso_U_33
_atom_site_aniso_U_23
_atom_site_aniso_U_13
_atom_site_aniso_U_12
Gd 0.00916(6) 0.00916(6) 0.00816(8) 0.000 0.000 0.00458(3)
C1 0.0103(12) 0.0104(14) 0.0100(14) -0.0001(11) 0.0000(5) 0.0052(7)
C2 0.0128(12) 0.0152(12) 0.0121(12) -0.0019(9) 0.0018(8) 0.0056(10)
O1 0.0076(8) 0.0138(8) 0.0156(8) -0.0030(7) 0.0028(6) 0.0017(7)
O2 0.0163(10) 0.0164(10) 0.0199(10) -0.0056(7) 0.0071(7) 0.0017(8)
O3 0.0233(11) 0.0162(10) 0.0343(12) -0.0095(8) 0.0159(8) -0.0038(9)
OW 0.0256(13) 0.0379(14) 0.0358(14) 0.0239(11) 0.0129(10) 0.0193(11)

loop_
_atom_type_symbol
_atom_type_description
_atom_type_scat_dispersion_real
_atom_type_scat_dispersion_imag
_atom_type_scat_source
C C 0.0033 0.0016 'International Tables Vol C Tables 4.2.6.8 and 6.1.1.4'
H H 0.0000 0.0000 'International Tables Vol C Tables 4.2.6.8 and 6.1.1.4'
O O 0.0106 0.0060 'International Tables Vol C Tables 4.2.6.8 and 6.1.1.4'
Gd Gd -0.1653 3.9035 'International Tables Vol C Tables 4.2.6.8 and 6.1.1.4'

loop_
_geom_angle_atom_site_label_1
_geom_angle_atom_site_label_2
_geom_angle_atom_site_label_3
_geom_angle
_geom_angle_site_symmetry_1
_geom_angle_site_symmetry_3
OW Gd OW 75.23(11) 2_765 .
OW Gd OW 75.23(11) 2_765 3_675
OW Gd OW 75.23(11) . 3_675
OW Gd O2 69.54(7) 2_765 3_675
OW Gd O2 137.37(9) . 3_675
OW Gd O2 73.23(8) 3_675 3_675
OW Gd O2 73.23(9) 2_765 2_765
OW Gd O2 69.54(7) . 2_765
OW Gd O2 137.37(9) 3_675 2_765
O2 Gd O2 119.792(8) 3_675 2_765
OW Gd O2 137.37(9) 2_765 .
OW Gd O2 73.23(9) . .
OW Gd O2 69.54(7) 3_675 .
O2 Gd O2 119.792(8) 3_675 .
O2 Gd O2 119.791(8) 2_765 .
OW Gd O1 92.20(9) 2_765 2_765
OW Gd O1 131.83(7) . 2_765
OW Gd O1 146.81(7) 3_675 2_765
O2 Gd O1 73.60(7) 3_675 2_765
O2 Gd O1 62.32(6) 2_765 2_765
O2 Gd O1 130.32(7) . 2_765
OW Gd O1 131.83(7) 2_765 3_675
OW Gd O1 146.81(8) . 3_675
OW Gd O1 92.19(8) 3_675 3_675
O2 Gd O1 62.32(6) 3_675 3_675
O2 Gd O1 130.33(7) 2_765 3_675
O2 Gd O1 73.60(7) . 3_675
O1 Gd O1 73.29(7) 2_765 3_675
OW Gd O1 146.81(7) 2_765 .
OW Gd O1 92.20(9) . .
OW Gd O1 131.83(7) 3_675 .
O2 Gd O1 130.32(7) 3_675 .
O2 Gd O1 73.60(7) 2_765 .
O2 Gd O1 62.32(6) . .
O1 Gd O1 73.29(7) 2_765 .
O1 Gd O1 73.29(7) 3_675 .
O1 C1 O1 113.3(3) 11_566 .
O1 C1 C2 105.28(13) 11_566 11_566
O1 C1 C2 113.27(14) . 11_566
O1 C1 C2 113.26(13) 11_566 .
O1 C1 C2 105.27(13) . .
C2 C1 C2 106.4(3) 11_566 .
O3 C2 O2 125.9(3) . .
O3 C2 C1 117.7(2) . .
O2 C2 C1 116.3(2) . .
C1 O1 Gd 126.15(13) . .
C1 O1 H1 108(2) . .
Gd O1 H1 126(2) . .
C2 O2 Gd 126.39(18) . .
Gd OW HW1 127(2) . .
Gd OW HW2 125(2) . .
HW1 OW HW2 109(3) . .

loop_
_geom_bond_atom_site_label_1
_geom_bond_atom_site_label_2
_geom_bond_distance
_geom_bond_site_symmetry_2
Gd OW 2.392(2) 2_765
Gd OW 2.392(2) .
Gd OW 2.392(2) 3_675
Gd O2 2.422(2) 3_675
Gd O2 2.422(2) 2_765
Gd O2 2.422(2) .
Gd O1 2.4730(19) 2_765
Gd O1 2.4730(19) 3_675
Gd O1 2.4730(19) .
C1 O1 1.393(2) 11_566
C1 O1 1.393(2) .
C1 C2 1.564(3) 11_566
C1 C2 1.564(3) .
C2 O3 1.240(3) .
C2 O2 1.255(3) .
O1 H1 0.859(18) .
OW HW1 0.861(17) .
OW HW2 0.889(17) .

loop_
_geom_hbond_atom_site_label_D
_geom_hbond_atom_site_label_H
_geom_hbond_atom_site_label_A
_geom_hbond_distance_DH
_geom_hbond_distance_HA
_geom_hbond_distance_DA
_geom_hbond_angle_DHA
_geom_hbond_site_symmetry_A
O1 H1 O3 0.859(18) 1.78(2) 2.593(3) 158(3) 10_556
OW HW1 O3 0.861(17) 1.92(2) 2.700(3) 151(3) 18_656
OW HW2 O2 0.889(17) 2.097(19) 2.967(3) 166(3) 17_666
OW HW2 OW 0.889(17) 2.40(4) 2.836(5) 110(3) 16_546
